data_1527094
loop_
_publ_author_name
'Aurivillius, K.'

_publ_section_title
;
 Studies on mercury(II)oxide chlorides and mercury(II) oxide
;
_journal_name_full 'Acta Chemica Scandinavica (1-27,1973-42,1988)'
_journal_page_first 523
_journal_page_last 523
_journal_volume 8
_journal_year 1954
_chemical_formula_sum 'Hg'
_chemical_name_systematic 'Hg3 O2 Cl2'
_space_group_IT_number 14
_symmetry_space_group_name_Hall '-P 2ybc'
_symmetry_space_group_name_H-M 'P 1 21/c 1'
_cell_angle_alpha 90
_cell_angle_beta 114.4
_cell_angle_gamma 90
_cell_formula_units_Z 6
_cell_length_a 6.316
_cell_length_b 6.865
_cell_length_c 6.858
_cell_volume 270.799
_citation_journal_id_ASTM ACSAA4
_cod_data_source_file Aurivillius_ACSAA4_1954_1730.cif
_cod_data_source_block Hg3
_cod_depositor_comments
;

2024-06-03
Z value and formula fixed to values more according to usual
chemical conventions.                 miguel
;
_cod_original_formula_sum Hg3
_cod_original_formula_units_Z 2
_cod_original_cell_volume 270.7994
_cod_database_code 1527094

loop_
_symmetry_equiv_pos_as_xyz
x,y,z
-x,y+1/2,-z+1/2
-x,-y,-z
x,-y-1/2,z-1/2

loop_
_atom_site_label
_atom_site_type_symbol
_atom_site_fract_x
_atom_site_fract_y
_atom_site_fract_z
_atom_site_occupancy
_atom_site_U_iso_or_equiv
Hg1 Hg+2 0 0 0 1 0.0
Hg2 Hg+2 0.425 0.36 0.265 1 0.0
